data_7055003
loop_
_publ_author_name
'Wang, Chao-Hai'
'Du, Hai-Juan'
'Li, Yao'
'Niu, Yun-Yin'
'Hou, Hong-Wei'

_publ_section_title
;
 Crystal structures and photocatalytic properties of two novel
 iodoplumbate hybrids templated by multivalent organic cations
;
_journal_issue 9
_journal_name_full 'New J. Chem.'
_journal_page_first 7372
_journal_paper_doi 10.1039/C5NJ01240F
_journal_volume 39
_journal_year 2015
_chemical_formula_moiety 'C27 H30 N3, I9 Pb3, O'
_chemical_formula_sum 'C27 H32 I9 N3 O Pb3'
_chemical_formula_weight 2178.22
_space_group_crystal_system monoclinic
_space_group_IT_number 9
_space_group_name_Hall 'C -2yc'
_space_group_name_H-M_alt 'C 1 c 1'
_symmetry_space_group_name_Hall 'C -2yc'
_symmetry_space_group_name_H-M 'C 1 c 1'
_atom_sites_solution_hydrogens geom
_atom_sites_solution_primary iterative
_audit_creation_date 2015-07-06
_audit_creation_method
;
Olex2 1.2
(compiled 2015.01.26 svn.r3150 for OlexSys, GUI svn.r4998)
;
_audit_update_record
;
2015-07-07 deposited with the CCDC.
2015-07-16 downloaded from the CCDC.
;
_cell_angle_alpha 90
_cell_angle_beta 97.571(4)
_cell_angle_gamma 90
_cell_formula_units_Z 4
_cell_length_a 19.5741(6)
_cell_length_b 15.1598(5)
_cell_length_c 15.9810(7)
_cell_measurement_reflns_used 2871
_cell_measurement_temperature 291(2)
_cell_measurement_theta_max 25.1280
_cell_measurement_theta_min 3.4970
_cell_volume 4700.9(3)
_computing_cell_refinement
;
CrysAlisPro, Agilent Technologies,
Version 1.171.36.32 (release 02-08-2013 CrysAlis171 .NET)
(compiled Aug  2 2013,16:46:58)
;
_computing_data_collection
;
CrysAlisPro, Agilent Technologies,
Version 1.171.36.32 (release 02-08-2013 CrysAlis171 .NET)
(compiled Aug  2 2013,16:46:58)
;
_computing_data_reduction
;
CrysAlisPro, Agilent Technologies,
Version 1.171.36.32 (release 02-08-2013 CrysAlis171 .NET)
(compiled Aug  2 2013,16:46:58)
;
_computing_molecular_graphics 'Olex2 (Dolomanov et al., 2009)'
_computing_publication_material 'Olex2 (Dolomanov et al., 2009)'
_computing_structure_refinement 'ShelXL (Sheldrick, 2008)'
_computing_structure_solution
;
Superflip (Palatinus & Chapuis, 2007;Palatinus & van der Lee, 2008;
Palatinus et al., 2012)
;
_diffrn_ambient_temperature 291.15
_diffrn_detector_area_resol_mean 16.2312
_diffrn_measured_fraction_theta_full 0.999
_diffrn_measured_fraction_theta_max 0.999
_diffrn_measurement_details
;
  1 omega  -17.00   12.00   1.0000   19.0000
omega____ theta____ kappa____ phi______ frames
    -      -17.1323  -99.0000   90.0000 29

  2 omega   39.00   86.00   1.0000   19.0000
omega____ theta____ kappa____ phi______ frames
    -       19.7885  178.0000  -90.0000 47

  3 omega  -10.00   41.00   1.0000   19.0000
omega____ theta____ kappa____ phi______ frames
    -       19.7885  -57.0000 -180.0000 51

  4 omega   -9.00   89.00   1.0000   19.0000
omega____ theta____ kappa____ phi______ frames
    -       19.7885   77.0000  -60.0000 98

  5 omega  -53.00  -28.00   1.0000   19.0000
omega____ theta____ kappa____ phi______ frames
    -       19.7885  -37.0000  -30.0000 25
;
_diffrn_measurement_device_type 'Xcalibur, Eos, Gemini'
_diffrn_measurement_method '\w scans'
_diffrn_orient_matrix_UB_11 0.0279623000
_diffrn_orient_matrix_UB_12 0.0260351000
_diffrn_orient_matrix_UB_13 0.0189074000
_diffrn_orient_matrix_UB_21 -0.0210332000
_diffrn_orient_matrix_UB_22 0.0382070000
_diffrn_orient_matrix_UB_23 -0.0053447000
_diffrn_orient_matrix_UB_31 -0.0105627000
_diffrn_orient_matrix_UB_32 -0.0071681000
_diffrn_orient_matrix_UB_33 0.0402442000
_diffrn_radiation_monochromator graphite
_diffrn_radiation_type MoK\a
_diffrn_radiation_wavelength 0.71073
_diffrn_reflns_av_R_equivalents 0.0363
_diffrn_reflns_av_unetI/netI 0.0619
_diffrn_reflns_laue_measured_fraction_full 0.999
_diffrn_reflns_laue_measured_fraction_max 0.999
_diffrn_reflns_limit_h_max 24
_diffrn_reflns_limit_h_min -24
_diffrn_reflns_limit_k_max 18
_diffrn_reflns_limit_k_min -18
_diffrn_reflns_limit_l_max 16
_diffrn_reflns_limit_l_min -19
_diffrn_reflns_number 10807
_diffrn_reflns_point_group_measured_fraction_full 0.722
_diffrn_reflns_point_group_measured_fraction_max 0.718
_diffrn_reflns_theta_full 26.000
_diffrn_reflns_theta_max 26.365
_diffrn_reflns_theta_min 2.968
_diffrn_source 'Enhance (Mo) X-ray Source'
_exptl_absorpt_coefficient_mu 16.652
_exptl_absorpt_correction_T_max 1.00000
_exptl_absorpt_correction_T_min 0.46372
_exptl_absorpt_correction_type multi-scan
_exptl_absorpt_process_details
;
CrysAlisPro, Agilent Technologies,
Version 1.171.36.32 (release 02-08-2013 CrysAlis171 .NET)
(compiled Aug  2 2013,16:46:58)
Empirical absorption correction using spherical harmonics,
 implemented in SCALE3 ABSPACK scaling algorithm.
;
_exptl_crystal_colour yellow
_exptl_crystal_density_diffrn 3.078
_exptl_crystal_description prismatic
_exptl_crystal_F_000 3784
_exptl_crystal_size_max 0.18
_exptl_crystal_size_mid 0.16
_exptl_crystal_size_min 0.14
_refine_diff_density_max 1.530
_refine_diff_density_min -1.204
_refine_diff_density_rms 0.185
_refine_ls_abs_structure_details
;
 Flack x determined using 1388 quotients [(I+)-(I-)]/[(I+)+(I-)]
 (Parsons, Flack and Wagner, Acta Cryst. B69 (2013) 249-259).
;
_refine_ls_abs_structure_Flack 0.010(5)
_refine_ls_extinction_method none
_refine_ls_goodness_of_fit_ref 0.998
_refine_ls_hydrogen_treatment constr
_refine_ls_matrix_type full
_refine_ls_number_parameters 391
_refine_ls_number_reflns 6888
_refine_ls_number_restraints 167
_refine_ls_restrained_S_all 0.991
_refine_ls_R_factor_all 0.0623
_refine_ls_R_factor_gt 0.0427
_refine_ls_shift/su_max 0.000
_refine_ls_shift/su_mean 0.000
_refine_ls_structure_factor_coef Fsqd
_refine_ls_weighting_details 'w=1/[\s^2^(Fo^2^)+(0.0310P)^2^] where P=(Fo^2^+2Fc^2^)/3'
_refine_ls_weighting_scheme calc
_refine_ls_wR_factor_gt 0.0786
_refine_ls_wR_factor_ref 0.0876
_reflns_Friedel_coverage 0.436
_reflns_friedel_fraction_full 0.444
_reflns_friedel_fraction_max 0.436
_reflns_number_gt 5327
_reflns_number_total 6888
_reflns_threshold_expression 'I > 2\s(I)'
_cod_data_source_file c5nj01240f2.cif
_cod_data_source_block 2
_cod_depositor_comments 'Adding full bibliography for 7055002--7055003.cif.'
_cod_database_code 7055003
_audit_block_doi 10.5517/cc14pymd
_chemical_oxdiff_formula C20H20N4Ag1
_shelx_space_group_comment
;
The symmetry employed for this shelxl refinement is uniquely defined
by the following loop, which should always be used as a source of
symmetry information in preference to the above space-group names.
They are only intended as comments.
;
_shelx_estimated_absorpt_t_max 0.204
_shelx_estimated_absorpt_t_min 0.154
_reflns_odcompleteness_completeness 99.82
_reflns_odcompleteness_iscentric 1
_reflns_odcompleteness_theta 26.32
_olex2_refinement_description
;
1. Fixed Uiso
 At 1.2 times of:
  All C(H) groups, All C(H,H) groups
 At 1.5 times of:
  All C(H,H,H) groups
2. Rigid bond restraints
 C9, C6
 with sigma for 1-2 distances of 0.001 and sigma for 1-3 distances of 0.001
 C4, C8
 with sigma for 1-2 distances of 0.001 and sigma for 1-3 distances of 0.001
 C2, C7
 with sigma for 1-2 distances of 0.001 and sigma for 1-3 distances of 0.001
3. Uiso/Uaniso restraints and constraints
Uanis(C9) \\sim Ueq, Uanis(C8) \\sim Ueq, Uanis(C7) \\sim Ueq: with sigma of
0.01 and sigma for terminal atoms of 0.02
Uanis(C4) \\sim Ueq, Uanis(C6) \\sim Ueq, Uanis(C2) \\sim Ueq: with sigma of
0.01 and sigma for terminal atoms of 0.02
4. Rigid body (RIGU) restrains
 C2, C3, C5, C1, C23, C24, C25, C26, C22, C27, C4, C8, C16, C17, C18, C19, C20,
  C21, C6, C11, C10, C12, C13, C14
 with sigma for 1-2 distances of 0.004 and sigma for 1-3 distances of 0.004
 N2, N1, N3
 with sigma for 1-2 distances of 0.004 and sigma for 1-3 distances of 0.004
5.a Secondary CH2 refined with riding coordinates:
 C7(H7A,H7B), C8(H8A,H8B), C9(H9A,H9B)
5.b Aromatic/amide H refined with riding coordinates:
 C1(H1), C3(H3), C5(H5), C10(H10), C11(H11), C13(H13), C14(H14), C16(H16),
 C17(H17), C19(H19), C20(H20), C22(H22), C23(H23), C25(H25), C26(H26)
5.c Idealised Me refined as rotating group:
 C15(H15A,H15B,H15C), C21(H21A,H21B,H21C), C27(H27A,H27B,H27C)
;
_shelx_shelxl_version_number 2014/7
_olex2_submission_special_instructions 'No special instructions were received'

loop_
_space_group_symop_operation_xyz
'x, y, z'
'x, -y, z+1/2'
'x+1/2, y+1/2, z'
'x+1/2, -y+1/2, z+1/2'

loop_
_atom_site_label
_atom_site_type_symbol
_atom_site_fract_x
_atom_site_fract_y
_atom_site_fract_z
_atom_site_U_iso_or_equiv
_atom_site_adp_type
_atom_site_occupancy
_atom_site_site_symmetry_order
_atom_site_calc_flag
_atom_site_refinement_flags_posn
_atom_site_refinement_flags_adp
N1 N 0.3107(10) 0.6652(11) 0.3859(12) 0.056(5) Uani 1 1 d . U
N2 N 0.5221(13) 0.9571(12) 0.3909(14) 0.069(6) Uani 1 1 d . U
N3 N 0.2786(12) 0.9204(15) 0.0657(17) 0.089(7) Uani 1 1 d . U
C1 C 0.3088(13) 0.8247(17) 0.2259(17) 0.076(5) Uani 1 1 d . U
H1 H 0.2791 0.7924 0.1872 0.091 Uiso 1 1 calc R .
C2 C 0.3434(13) 0.7889(16) 0.2948(17) 0.070(5) Uani 1 1 d . U
C3 C 0.3884(14) 0.8312(16) 0.3543(17) 0.076(6) Uani 1 1 d . U
H3 H 0.4102 0.8006 0.4007 0.091 Uiso 1 1 calc R .
C4 C 0.4011(15) 0.9216(16) 0.3444(18) 0.078(6) Uani 1 1 d . U
C5 C 0.3648(13) 0.9594(18) 0.2779(17) 0.076(6) Uani 1 1 d . U
H5 H 0.3694 1.0201 0.2725 0.091 Uiso 1 1 calc R .
C6 C 0.3210(15) 0.9170(19) 0.2162(19) 0.087(6) Uani 1 1 d . U
C7 C 0.3378(13) 0.6870(15) 0.3057(15) 0.070(6) Uani 1 1 d . U
H7A H 0.3073 0.6627 0.2585 0.084 Uiso 1 1 calc R .
H7B H 0.3829 0.6604 0.3058 0.084 Uiso 1 1 calc R .
C8 C 0.4507(15) 0.9758(19) 0.4102(18) 0.094(7) Uani 1 1 d . U
H8A H 0.4406 1.0383 0.4048 0.113 Uiso 1 1 calc R .
H8B H 0.4458 0.9574 0.4673 0.113 Uiso 1 1 calc R .
C9 C 0.2819(16) 0.966(2) 0.1455(19) 0.106(8) Uani 1 1 d . U
H9A H 0.2354 0.9764 0.1581 0.128 Uiso 1 1 calc R .
H9B H 0.3034 1.0233 0.1405 0.128 Uiso 1 1 calc R .
C10 C 0.2452(11) 0.6873(15) 0.3975(15) 0.061(6) Uani 1 1 d . U
H10 H 0.2165 0.7152 0.3545 0.073 Uiso 1 1 calc R .
C11 C 0.2223(13) 0.6692(17) 0.4695(15) 0.074(7) Uani 1 1 d . U
H11 H 0.1790 0.6900 0.4779 0.089 Uiso 1 1 calc R .
C12 C 0.2600(13) 0.6201(16) 0.5339(16) 0.069(6) Uani 1 1 d . U
C13 C 0.3252(14) 0.6008(17) 0.5208(17) 0.079(7) Uani 1 1 d . U
H13 H 0.3544 0.5719 0.5627 0.094 Uiso 1 1 calc R .
C14 C 0.3488(12) 0.6231(16) 0.4471(15) 0.066(6) Uani 1 1 d . U
H14 H 0.3936 0.6079 0.4398 0.080 Uiso 1 1 calc R .
C15 C 0.234(2) 0.596(2) 0.6093(19) 0.126(14) Uani 1 1 d . .
H15A H 0.2308 0.6482 0.6431 0.189 Uiso 1 1 calc GR .
H15B H 0.2651 0.5550 0.6400 0.189 Uiso 1 1 calc GR .
H15C H 0.1896 0.5701 0.5960 0.189 Uiso 1 1 calc GR .
C16 C 0.562(2) 0.935(2) 0.450(2) 0.107(10) Uani 1 1 d . U
H16 H 0.5471 0.9256 0.5017 0.129 Uiso 1 1 calc R .
C17 C 0.634(2) 0.923(2) 0.442(2) 0.115(10) Uani 1 1 d . U
H17 H 0.6647 0.9026 0.4876 0.138 Uiso 1 1 calc R .
C18 C 0.6559(19) 0.9420(17) 0.366(2) 0.092(7) Uani 1 1 d . U
C19 C 0.6079(18) 0.973(2) 0.304(2) 0.105(8) Uani 1 1 d . U
H19 H 0.6205 0.9921 0.2527 0.126 Uiso 1 1 calc R .
C20 C 0.540(2) 0.9770(17) 0.319(2) 0.102(8) Uani 1 1 d . U
H20 H 0.5058 0.9944 0.2757 0.122 Uiso 1 1 calc R .
C21 C 0.7263(19) 0.937(2) 0.353(2) 0.131(11) Uani 1 1 d . U
H21A H 0.7308 0.8964 0.3077 0.196 Uiso 1 1 calc GR .
H21B H 0.7538 0.9173 0.4033 0.196 Uiso 1 1 calc GR .
H21C H 0.7417 0.9944 0.3376 0.196 Uiso 1 1 calc GR .
C22 C 0.3385(14) 0.896(2) 0.035(2) 0.103(9) Uani 1 1 d . U
H22 H 0.3805 0.9084 0.0671 0.123 Uiso 1 1 calc R .
C23 C 0.3386(19) 0.853(2) -0.040(2) 0.121(10) Uani 1 1 d . U
H23 H 0.3803 0.8322 -0.0543 0.146 Uiso 1 1 calc R .
C24 C 0.280(2) 0.840(2) -0.096(3) 0.124(9) Uani 1 1 d . U
C25 C 0.220(2) 0.864(3) -0.060(3) 0.133(11) Uani 1 1 d . U
H25 H 0.1766 0.8538 -0.0899 0.160 Uiso 1 1 calc R .
C26 C 0.2234(17) 0.902(2) 0.016(3) 0.120(11) Uani 1 1 d . U
H26 H 0.1818 0.9157 0.0348 0.144 Uiso 1 1 calc R .
C27 C 0.277(2) 0.797(3) -0.173(3) 0.180(16) Uani 1 1 d . U
H27A H 0.3216 0.7765 -0.1810 0.269 Uiso 1 1 calc GR .
H27B H 0.2602 0.8376 -0.2175 0.269 Uiso 1 1 calc GR .
H27C H 0.2455 0.7483 -0.1738 0.269 Uiso 1 1 calc GR .
Pb1 Pb 0.53306(5) 0.43648(5) 0.69678(6) 0.0528(2) Uani 1 1 d . .
Pb2 Pb 0.52779(5) 0.40040(6) 0.44462(6) 0.0531(2) Uani 1 1 d . .
Pb3 Pb 0.52881(5) 0.71820(5) 0.70090(6) 0.0575(2) Uani 1 1 d . .
I1 I 0.64247(7) 0.56800(10) 0.81612(10) 0.0611(4) Uani 1 1 d . .
I2 I 0.54227(11) 0.28015(12) 0.80795(14) 0.0976(7) Uani 1 1 d . .
I3 I 0.64420(8) 0.35192(11) 0.59427(11) 0.0716(5) Uani 1 1 d . .
I4 I 0.41176(8) 0.35830(11) 0.56428(11) 0.0686(5) Uani 1 1 d . .
I5 I 0.41684(7) 0.44328(10) 0.27964(10) 0.0590(4) Uani 1 1 d . .
I6 I 0.53322(9) 0.59508(10) 0.54033(11) 0.0679(4) Uani 1 1 d . .
I7 I 0.41783(11) 0.83933(13) 0.61812(13) 0.0947(6) Uani 1 1 d . .
I8 I 0.52514(9) 0.79515(11) 0.88753(11) 0.0724(5) Uani 1 1 d . .
I9 I 0.64799(10) 0.82965(13) 0.66564(13) 0.0901(6) Uani 1 1 d . .
O1 O 0.5101(16) 0.1245(17) 0.6132(17) 0.166(11) Uani 1 1 d . .

loop_
_atom_site_aniso_label
_atom_site_aniso_U_11
_atom_site_aniso_U_22
_atom_site_aniso_U_33
_atom_site_aniso_U_23
_atom_site_aniso_U_13
_atom_site_aniso_U_12
N1 0.064(12) 0.035(9) 0.069(12) 0.002(9) 0.009(10) 0.014(10)
N2 0.107(17) 0.039(10) 0.065(14) -0.009(11) 0.023(13) -0.037(12)
N3 0.058(13) 0.091(17) 0.117(19) 0.040(15) 0.006(14) 0.005(14)
C1 0.068(11) 0.083(10) 0.086(11) 0.009(8) 0.045(9) 0.006(9)
C2 0.072(10) 0.064(7) 0.081(9) 0.003(7) 0.039(7) 0.004(7)
C3 0.087(13) 0.057(8) 0.088(11) 0.007(8) 0.030(10) 0.004(8)
C4 0.086(10) 0.064(8) 0.090(9) 0.005(6) 0.035(7) 0.004(7)
C5 0.075(11) 0.069(10) 0.093(10) 0.006(8) 0.045(8) 0.006(8)
C6 0.086(10) 0.084(9) 0.098(9) 0.006(7) 0.032(7) 0.003(7)
C7 0.079(11) 0.063(7) 0.069(11) 0.001(9) 0.021(9) 0.003(9)
C8 0.102(11) 0.081(10) 0.104(10) -0.004(8) 0.029(8) -0.004(9)
C9 0.101(13) 0.107(13) 0.113(12) 0.019(10) 0.020(9) 0.002(10)
C10 0.049(12) 0.068(15) 0.065(11) 0.013(11) 0.001(9) 0.017(12)
C11 0.066(12) 0.085(16) 0.073(11) 0.013(11) 0.019(9) 0.018(12)
C12 0.073(11) 0.063(14) 0.069(11) 0.008(10) 0.006(9) 0.002(10)
C13 0.079(11) 0.082(16) 0.075(13) 0.018(12) 0.009(9) 0.019(11)
C14 0.048(11) 0.073(16) 0.075(13) 0.025(12) -0.004(9) 0.028(12)
C15 0.18(4) 0.12(3) 0.08(2) 0.03(2) -0.01(2) -0.02(3)
C16 0.150(19) 0.11(2) 0.067(17) 0.003(18) 0.049(15) -0.034(17)
C17 0.149(19) 0.12(2) 0.086(13) -0.010(13) 0.048(12) -0.033(16)
C18 0.146(16) 0.057(14) 0.084(13) -0.030(12) 0.050(11) -0.042(12)
C19 0.149(17) 0.084(18) 0.092(14) -0.010(13) 0.055(12) -0.038(14)
C20 0.150(17) 0.068(16) 0.10(2) 0.012(16) 0.056(13) -0.031(14)
C21 0.148(17) 0.15(3) 0.11(2) -0.020(19) 0.054(13) -0.034(15)
C22 0.052(14) 0.12(2) 0.14(2) 0.067(16) 0.020(15) -0.017(15)
C23 0.088(13) 0.13(2) 0.14(2) 0.066(17) -0.002(15) 0.024(14)
C24 0.108(13) 0.092(19) 0.161(19) 0.078(15) -0.020(15) 0.013(15)
C25 0.089(14) 0.13(3) 0.17(2) 0.054(19) -0.034(16) 0.010(15)
C26 0.072(18) 0.11(2) 0.16(2) 0.060(18) -0.029(17) -0.001(17)
C27 0.19(3) 0.17(3) 0.17(2) 0.04(2) -0.018(19) 0.02(2)
Pb1 0.0538(5) 0.0469(4) 0.0584(5) 0.0010(5) 0.0098(4) -0.0028(5)
Pb2 0.0521(4) 0.0505(4) 0.0567(5) -0.0067(4) 0.0072(4) 0.0005(5)
Pb3 0.0634(5) 0.0462(4) 0.0645(5) 0.0030(5) 0.0144(4) 0.0040(5)
I1 0.0458(8) 0.0647(10) 0.0737(10) -0.0030(9) 0.0114(8) 0.0006(8)
I2 0.1003(15) 0.0783(12) 0.1113(15) 0.0332(12) 0.0030(13) -0.0153(12)
I3 0.0573(9) 0.0732(11) 0.0823(11) -0.0104(9) 0.0018(9) 0.0110(9)
I4 0.0569(9) 0.0706(10) 0.0791(11) -0.0109(9) 0.0122(8) -0.0130(9)
I5 0.0451(8) 0.0638(9) 0.0683(10) 0.0038(8) 0.0082(7) 0.0021(8)
I6 0.0595(9) 0.0656(10) 0.0799(11) -0.0055(9) 0.0137(9) 0.0026(9)
I7 0.1011(15) 0.0926(14) 0.0919(14) 0.0129(11) 0.0183(12) 0.0457(13)
I8 0.0801(11) 0.0543(10) 0.0850(12) 0.0037(9) 0.0189(10) 0.0057(9)
I9 0.0892(13) 0.0875(13) 0.0936(14) 0.0102(11) 0.0121(11) -0.0221(12)
O1 0.20(3) 0.14(2) 0.15(2) 0.031(18) -0.02(2) 0.00(2)

loop_
_atom_type_symbol
_atom_type_description
_atom_type_scat_dispersion_real
_atom_type_scat_dispersion_imag
_atom_type_scat_source
C C 0.0033 0.0016 'International Tables Vol C Tables 4.2.6.8 and 6.1.1.4'
H H 0.0000 0.0000 'International Tables Vol C Tables 4.2.6.8 and 6.1.1.4'
I I -0.4742 1.8119 'International Tables Vol C Tables 4.2.6.8 and 6.1.1.4'
N N 0.0061 0.0033 'International Tables Vol C Tables 4.2.6.8 and 6.1.1.4'
O O 0.0106 0.0060 'International Tables Vol C Tables 4.2.6.8 and 6.1.1.4'
Pb Pb -3.3944 10.1111 'International Tables Vol C Tables 4.2.6.8 and 6.1.1.4'

loop_
_geom_angle_atom_site_label_1
_geom_angle_atom_site_label_2
_geom_angle_atom_site_label_3
_geom_angle
_geom_angle_site_symmetry_1
_geom_angle_site_symmetry_3
C10 N1 C7 121(2) . .
C14 N1 C7 121(2) . .
C14 N1 C10 118(2) . .
C16 N2 C8 115(3) . .
C16 N2 C20 123(3) . .
C20 N2 C8 121(3) . .
C22 N3 C9 120(3) . .
C26 N3 C9 126(3) . .
C26 N3 C22 114(3) . .
C2 C1 H1 122.8 . .
C2 C1 C6 114(3) . .
C6 C1 H1 122.8 . .
C1 C2 C3 127(3) . .
C1 C2 C7 117(3) . .
C3 C2 C7 116(2) . .
C2 C3 H3 120.5 . .
C2 C3 C4 119(3) . .
C4 C3 H3 120.5 . .
C3 C4 C8 123(3) . .
C5 C4 C3 115(3) . .
C5 C4 C8 122(2) . .
C4 C5 H5 117.0 . .
C4 C5 C6 126(3) . .
C6 C5 H5 117.0 . .
C1 C6 C9 120(3) . .
C5 C6 C1 118(3) . .
C5 C6 C9 121(3) . .
N1 C7 C2 110.8(17) . .
N1 C7 H7A 109.5 . .
N1 C7 H7B 109.5 . .
C2 C7 H7A 109.5 . .
C2 C7 H7B 109.5 . .
H7A C7 H7B 108.1 . .
N2 C8 C4 106(2) . .
N2 C8 H8A 110.5 . .
N2 C8 H8B 110.5 . .
C4 C8 H8A 110.5 . .
C4 C8 H8B 110.5 . .
H8A C8 H8B 108.7 . .
N3 C9 C6 113(3) . .
N3 C9 H9A 109.0 . .
N3 C9 H9B 109.0 . .
C6 C9 H9A 109.0 . .
C6 C9 H9B 109.0 . .
H9A C9 H9B 107.8 . .
N1 C10 H10 119.9 . .
C11 C10 N1 120(2) . .
C11 C10 H10 119.9 . .
C10 C11 H11 118.4 . .
C10 C11 C12 123(2) . .
C12 C11 H11 118.4 . .
C11 C12 C15 123(3) . .
C13 C12 C11 115(2) . .
C13 C12 C15 122(3) . .
C12 C13 H13 119.5 . .
C12 C13 C14 121(3) . .
C14 C13 H13 119.5 . .
N1 C14 C13 123(2) . .
N1 C14 H14 118.7 . .
C13 C14 H14 118.7 . .
C12 C15 H15A 109.5 . .
C12 C15 H15B 109.5 . .
C12 C15 H15C 109.5 . .
H15A C15 H15B 109.5 . .
H15A C15 H15C 109.5 . .
H15B C15 H15C 109.5 . .
N2 C16 H16 119.2 . .
N2 C16 C17 122(3) . .
C17 C16 H16 119.2 . .
C16 C17 H17 121.0 . .
C18 C17 C16 118(4) . .
C18 C17 H17 121.0 . .
C17 C18 C21 123(4) . .
C19 C18 C17 117(4) . .
C19 C18 C21 120(3) . .
C18 C19 H19 120.8 . .
C18 C19 C20 118(3) . .
C20 C19 H19 120.8 . .
N2 C20 C19 122(4) . .
N2 C20 H20 119.2 . .
C19 C20 H20 119.2 . .
C18 C21 H21A 109.5 . .
C18 C21 H21B 109.5 . .
C18 C21 H21C 109.5 . .
H21A C21 H21B 109.5 . .
H21A C21 H21C 109.5 . .
H21B C21 H21C 109.5 . .
N3 C22 H22 118.7 . .
C23 C22 N3 123(3) . .
C23 C22 H22 118.7 . .
C22 C23 H23 118.4 . .
C22 C23 C24 123(4) . .
C24 C23 H23 118.4 . .
C23 C24 C25 111(4) . .
C23 C24 C27 126(5) . .
C27 C24 C25 122(4) . .
C24 C25 H25 118.9 . .
C26 C25 C24 122(4) . .
C26 C25 H25 118.9 . .
N3 C26 C25 127(4) . .
N3 C26 H26 116.7 . .
C25 C26 H26 116.7 . .
C24 C27 H27A 109.5 . .
C24 C27 H27B 109.5 . .
C24 C27 H27C 109.5 . .
H27A C27 H27B 109.5 . .
H27A C27 H27C 109.5 . .
H27B C27 H27C 109.5 . .
I2 Pb1 I1 98.75(6) . .
I2 Pb1 I3 89.70(6) . .
I2 Pb1 I4 94.71(6) . .
I2 Pb1 I5 101.02(6) . 2_565
I3 Pb1 I1 96.02(5) . .
I3 Pb1 I4 90.47(5) . .
I3 Pb1 I5 169.28(5) . 2_565
I4 Pb1 I1 165.07(5) . .
I4 Pb1 I5 88.83(5) . 2_565
I5 Pb1 I1 82.29(4) 2_565 .
I1 Pb2 I6 100.14(5) 2_564 .
I3 Pb2 I1 91.32(5) . 2_564
I3 Pb2 I4 89.95(5) . .
I3 Pb2 I5 175.02(5) . .
I3 Pb2 I6 83.23(5) . .
I4 Pb2 I1 176.37(5) . 2_564
I4 Pb2 I5 94.20(5) . .
I4 Pb2 I6 83.39(5) . .
I5 Pb2 I1 84.37(5) . 2_564
I5 Pb2 I6 99.98(4) . .
I8 Pb2 I1 86.65(5) 2_564 2_564
I8 Pb2 I3 89.01(5) 2_564 .
I8 Pb2 I4 89.97(5) 2_564 .
I8 Pb2 I5 88.23(5) 2_564 .
I8 Pb2 I6 169.77(5) 2_564 .
I6 Pb3 I8 165.39(5) . .
I7 Pb3 I6 95.62(6) . .
I7 Pb3 I8 94.78(6) . .
I9 Pb3 I6 94.28(6) . .
I9 Pb3 I7 96.20(6) . .
I9 Pb3 I8 94.77(6) . .
Pb2 I1 Pb1 90.26(4) 2_565 .
Pb1 I3 Pb2 79.71(4) . .
Pb1 I4 Pb2 78.42(4) . .
Pb2 I5 Pb1 90.78(4) . 2_564
Pb3 I6 Pb2 152.88(6) . .
Pb2 I8 Pb3 85.67(4) 2_565 .

loop_
_geom_bond_atom_site_label_1
_geom_bond_atom_site_label_2
_geom_bond_distance
_geom_bond_site_symmetry_2
N1 C7 1.49(3) .
N1 C10 1.36(3) .
N1 C14 1.31(3) .
N2 C8 1.50(3) .
N2 C16 1.19(4) .
N2 C20 1.28(3) .
N3 C9 1.45(4) .
N3 C22 1.38(4) .
N3 C26 1.29(4) .
C1 H1 0.9300 .
C1 C2 1.33(3) .
C1 C6 1.43(3) .
C2 C3 1.37(3) .
C2 C7 1.56(3) .
C3 H3 0.9300 .
C3 C4 1.40(3) .
C4 C5 1.33(4) .
C4 C8 1.57(4) .
C5 H5 0.9300 .
C5 C6 1.38(4) .
C6 C9 1.48(4) .
C7 H7A 0.9700 .
C7 H7B 0.9700 .
C8 H8A 0.9700 .
C8 H8B 0.9700 .
C9 H9A 0.9700 .
C9 H9B 0.9700 .
C10 H10 0.9300 .
C10 C11 1.32(3) .
C11 H11 0.9300 .
C11 C12 1.40(3) .
C12 C13 1.35(3) .
C12 C15 1.41(4) .
C13 H13 0.9300 .
C13 C14 1.36(3) .
C14 H14 0.9300 .
C15 H15A 0.9600 .
C15 H15B 0.9600 .
C15 H15C 0.9600 .
C16 H16 0.9300 .
C16 C17 1.43(5) .
C17 H17 0.9300 .
C17 C18 1.37(4) .
C18 C19 1.36(4) .
C18 C21 1.42(4) .
C19 H19 0.9300 .
C19 C20 1.39(4) .
C20 H20 0.9300 .
C21 H21A 0.9600 .
C21 H21B 0.9600 .
C21 H21C 0.9600 .
C22 H22 0.9300 .
C22 C23 1.37(5) .
C23 H23 0.9300 .
C23 C24 1.37(5) .
C24 C25 1.44(6) .
C24 C27 1.38(5) .
C25 H25 0.9300 .
C25 C26 1.33(5) .
C26 H26 0.9300 .
C27 H27A 0.9600 .
C27 H27B 0.9600 .
C27 H27C 0.9600 .
Pb1 I1 3.3351(17) .
Pb1 I2 2.953(2) .
Pb1 I3 3.1621(19) .
Pb1 I4 3.1939(19) .
Pb1 I5 3.3234(17) 2_565
Pb2 I1 3.2712(18) 2_564
Pb2 I3 3.1648(19) .
Pb2 I4 3.2197(19) .
Pb2 I5 3.2529(18) .
Pb2 I6 3.3193(18) .
Pb2 I8 3.1001(18) 2_564
Pb3 I6 3.1836(19) .
Pb3 I7 3.014(2) .
Pb3 I8 3.2121(19) .
Pb3 I9 2.993(2) .
I1 Pb2 3.2712(18) 2_565
I5 Pb1 3.3235(17) 2_564
I8 Pb2 3.1000(18) 2_565

loop_
_geom_torsion_atom_site_label_1
_geom_torsion_atom_site_label_2
_geom_torsion_atom_site_label_3
_geom_torsion_atom_site_label_4
_geom_torsion
N1 C10 C11 C12 -6(4)
N2 C16 C17 C18 4(5)
N3 C22 C23 C24 7(5)
C1 C2 C3 C4 0(4)
C1 C2 C7 N1 -122(2)
C1 C6 C9 N3 -46(4)
C2 C1 C6 C5 -1(3)
C2 C1 C6 C9 -176(2)
C2 C3 C4 C5 3(4)
C2 C3 C4 C8 179(2)
C3 C2 C7 N1 63(3)
C3 C4 C5 C6 -5(4)
C3 C4 C8 N2 81(3)
C4 C5 C6 C1 5(4)
C4 C5 C6 C9 179(3)
C5 C4 C8 N2 -103(3)
C5 C6 C9 N3 140(3)
C6 C1 C2 C3 -1(4)
C6 C1 C2 C7 -175(2)
C7 N1 C10 C11 -179(2)
C7 N1 C14 C13 -179(2)
C7 C2 C3 C4 174(2)
C8 N2 C16 C17 -174(3)
C8 N2 C20 C19 170(3)
C8 C4 C5 C6 179(2)
C9 N3 C22 C23 -179(3)
C9 N3 C26 C25 176(4)
C10 N1 C7 C2 66(3)
C10 N1 C14 C13 0(3)
C10 C11 C12 C13 7(4)
C10 C11 C12 C15 -176(3)
C11 C12 C13 C14 -4(4)
C12 C13 C14 N1 1(4)
C14 N1 C7 C2 -115(2)
C14 N1 C10 C11 2(3)
C15 C12 C13 C14 179(3)
C16 N2 C8 C4 -129(3)
C16 N2 C20 C19 1(4)
C16 C17 C18 C19 2(4)
C16 C17 C18 C21 176(3)
C17 C18 C19 C20 -5(4)
C18 C19 C20 N2 5(4)
C20 N2 C8 C4 61(3)
C20 N2 C16 C17 -5(5)
C21 C18 C19 C20 180(3)
C22 N3 C9 C6 -57(4)
C22 N3 C26 C25 -2(5)
C22 C23 C24 C25 -9(5)
C22 C23 C24 C27 -180(4)
C23 C24 C25 C26 5(5)
C24 C25 C26 N3 0(6)
C26 N3 C9 C6 126(3)
C26 N3 C22 C23 -2(4)
C27 C24 C25 C26 177(4)
